data_4066895
loop_
_publ_author_name
'Hapke, Marko'
'Weding, Nico'
'Spannenberg, Anke'

_publ_section_title
;
 Highly Reactive Cyclopentadienylcobalt(I) Olefin Complexes
;
_journal_issue 19
_journal_name_full Organometallics
_journal_page_first 4298
_journal_paper_doi 10.1021/om100692k
_journal_volume 29
_journal_year 2010
_chemical_formula_sum 'C11 H15 Co O'
_chemical_formula_weight 222.16
_chemical_name_systematic
; 
 ? 
;
_space_group_IT_number 14
_symmetry_cell_setting monoclinic
_symmetry_space_group_name_Hall '-P 2yn'
_symmetry_space_group_name_H-M 'P 1 21/n 1'
_atom_sites_solution_hydrogens geom
_atom_sites_solution_primary direct
_atom_sites_solution_secondary difmap
_audit_creation_method SHELXL-97
_cell_angle_alpha 90.00
_cell_angle_beta 106.919(3)
_cell_angle_gamma 90.00
_cell_formula_units_Z 4
_cell_length_a 11.3734(4)
_cell_length_b 7.4820(3)
_cell_length_c 11.7728(5)
_cell_measurement_reflns_used 4323
_cell_measurement_temperature 200(2)
_cell_measurement_theta_max 27.26
_cell_measurement_theta_min 1.84
_cell_volume 958.45(7)
_computing_cell_refinement 'IPDS Program Package'
_computing_data_collection 'IPDS Program Package (Stoe & Cie, 2005)'
_computing_data_reduction 'IPDS Program Package'
_computing_molecular_graphics 'XP in SHELXTL (Sheldrick, 2008)'
_computing_structure_refinement 'SHELXL-97 (Sheldrick, 2008)'
_computing_structure_solution 'SHELXS-97 (Sheldrick, 2008)'
_diffrn_ambient_temperature 200(2)
_diffrn_measured_fraction_theta_full 0.998
_diffrn_measured_fraction_theta_max 0.998
_diffrn_measurement_device_type 'STOE IPDS II'
_diffrn_measurement_method 'rotation method'
_diffrn_radiation_monochromator graphite
_diffrn_radiation_source 'fine-focus sealed tube'
_diffrn_radiation_type MoK\a
_diffrn_radiation_wavelength 0.71073
_diffrn_reflns_av_R_equivalents 0.0234
_diffrn_reflns_av_sigmaI/netI 0.0230
_diffrn_reflns_limit_h_max 14
_diffrn_reflns_limit_h_min -14
_diffrn_reflns_limit_k_max 9
_diffrn_reflns_limit_k_min -9
_diffrn_reflns_limit_l_max 14
_diffrn_reflns_limit_l_min -14
_diffrn_reflns_number 11675
_diffrn_reflns_theta_full 26.72
_diffrn_reflns_theta_max 26.72
_diffrn_reflns_theta_min 2.19
_exptl_absorpt_coefficient_mu 1.744
_exptl_absorpt_correction_T_max 0.8500
_exptl_absorpt_correction_T_min 0.7817
_exptl_absorpt_correction_type numerical
_exptl_absorpt_process_details 'X-SHAPE (Stoe & Cie, 2005)'
_exptl_crystal_colour orange
_exptl_crystal_density_diffrn 1.540
_exptl_crystal_density_method 'not measured'
_exptl_crystal_description prism
_exptl_crystal_F_000 464
_exptl_crystal_size_max 0.20
_exptl_crystal_size_mid 0.15
_exptl_crystal_size_min 0.10
_refine_diff_density_max 0.302
_refine_diff_density_min -0.184
_refine_diff_density_rms 0.048
_refine_ls_extinction_method none
_refine_ls_goodness_of_fit_ref 0.913
_refine_ls_hydrogen_treatment mixed
_refine_ls_matrix_type full
_refine_ls_number_parameters 142
_refine_ls_number_reflns 2032
_refine_ls_number_restraints 10
_refine_ls_restrained_S_all 0.919
_refine_ls_R_factor_all 0.0314
_refine_ls_R_factor_gt 0.0210
_refine_ls_shift/su_max 0.000
_refine_ls_shift/su_mean 0.000
_refine_ls_structure_factor_coef Fsqd
_refine_ls_weighting_details 'calc w=1/[\s^2^(Fo^2^)+(0.0323P)^2^+0.0000P] where P=(Fo^2^+2Fc^2^)/3'
_refine_ls_weighting_scheme calc
_refine_ls_wR_factor_gt 0.0461
_refine_ls_wR_factor_ref 0.0478
_reflns_number_gt 1623
_reflns_number_total 2032
_reflns_threshold_expression >2sigma(I)
_cod_data_source_file om100692k_si_002.cif
_cod_data_source_block ks1018
_cod_original_sg_symbol_H-M P2(1)/n
_cod_database_code 4066895

loop_
_symmetry_equiv_pos_as_xyz
'x, y, z'
'-x+1/2, y+1/2, -z+1/2'
'-x, -y, -z'
'x-1/2, -y-1/2, z-1/2'

loop_
_atom_site_label
_atom_site_type_symbol
_atom_site_fract_x
_atom_site_fract_y
_atom_site_fract_z
_atom_site_U_iso_or_equiv
_atom_site_adp_type
_atom_site_occupancy
_atom_site_symmetry_multiplicity
_atom_site_calc_flag
_atom_site_refinement_flags
C1 C 0.68453(15) 0.0272(3) 0.24224(16) 0.0293(3) Uani 1 1 d .
C2 C 0.66980(15) 0.0847(2) 0.35011(15) 0.0280(4) Uani 1 1 d .
C3 C 0.71233(17) -0.0230(3) 0.46182(15) 0.0345(4) Uani 1 1 d .
H3A H 0.8024 -0.0088 0.4947 0.041 Uiso 1 1 calc R
H3B H 0.6741 0.0264 0.5207 0.041 Uiso 1 1 calc R
C4 C 0.55876(18) -0.2401(3) 0.43317(16) 0.0364(4) Uani 1 1 d .
H4A H 0.5345 -0.1736 0.4955 0.044 Uiso 1 1 calc R
H4B H 0.5478 -0.3690 0.4462 0.044 Uiso 1 1 calc R
C5 C 0.47302(17) -0.1887(2) 0.31423(16) 0.0300(4) Uani 1 1 d .
C6 C 0.49462(19) -0.2318(2) 0.20659(16) 0.0315(4) Uani 1 1 d .
C7 C 0.4762(2) 0.2800(3) 0.14412(17) 0.0512(6) Uani 1 1 d D
H7 H 0.5408 0.3503 0.1316 0.061 Uiso 1 1 calc R
C8 C 0.41025(17) 0.1504(2) 0.06761(16) 0.0458(6) Uani 1 1 d D
H8 H 0.4198 0.1177 -0.0072 0.055 Uiso 1 1 calc R
C9 C 0.32772(18) 0.0777(3) 0.12143(18) 0.0530(6) Uani 1 1 d D
H9 H 0.2715 -0.0163 0.0900 0.064 Uiso 1 1 calc R
C10 C 0.3403(2) 0.1642(3) 0.22852(18) 0.0588(7) Uani 1 1 d D
H10 H 0.2944 0.1412 0.2826 0.071 Uiso 1 1 calc R
C11 C 0.4321(2) 0.2901(3) 0.24187(18) 0.0584(7) Uani 1 1 d D
H11 H 0.4603 0.3698 0.3069 0.070 Uiso 1 1 calc R
O1 O 0.68476(12) -0.20784(17) 0.44768(11) 0.0335(3) Uani 1 1 d .
Co1 Co 0.504057(19) 0.03521(3) 0.230541(18) 0.02114(7) Uani 1 1 d .
H1A H 0.6988(17) 0.109(3) 0.1892(17) 0.031(5) Uiso 1 1 d .
H1B H 0.7129(18) -0.088(3) 0.2373(17) 0.033(5) Uiso 1 1 d .
H2 H 0.6710(18) 0.207(3) 0.3632(17) 0.032(5) Uiso 1 1 d .
H5 H 0.395(2) -0.180(3) 0.3202(18) 0.034(5) Uiso 1 1 d .
H6A H 0.5708(19) -0.290(3) 0.2054(17) 0.032(5) Uiso 1 1 d .
H6B H 0.426(2) -0.263(3) 0.1376(19) 0.038(5) Uiso 1 1 d .

loop_
_atom_site_aniso_label
_atom_site_aniso_U_11
_atom_site_aniso_U_22
_atom_site_aniso_U_33
_atom_site_aniso_U_23
_atom_site_aniso_U_13
_atom_site_aniso_U_12
C1 0.0217(8) 0.0310(9) 0.0350(9) 0.0029(8) 0.0080(7) -0.0023(8)
C2 0.0228(9) 0.0256(10) 0.0308(9) -0.0007(6) 0.0002(7) -0.0043(6)
C3 0.0333(9) 0.0352(9) 0.0278(8) -0.0039(7) -0.0022(7) -0.0006(8)
C4 0.0433(11) 0.0323(10) 0.0331(10) 0.0084(7) 0.0102(8) -0.0030(8)
C5 0.0262(10) 0.0268(9) 0.0361(10) 0.0034(7) 0.0075(7) -0.0046(7)
C6 0.0351(11) 0.0215(9) 0.0334(11) -0.0049(7) 0.0029(8) -0.0045(8)
C7 0.0424(13) 0.0312(11) 0.0732(16) 0.0249(10) 0.0064(11) 0.0093(9)
C8 0.0584(14) 0.0530(13) 0.0226(9) 0.0082(8) 0.0064(9) 0.0324(11)
C9 0.0281(11) 0.0405(13) 0.0716(16) 0.0081(10) -0.0150(10) 0.0062(8)
C10 0.0501(14) 0.0801(19) 0.0546(14) 0.0306(13) 0.0285(12) 0.0445(14)
C11 0.0809(19) 0.0392(12) 0.0386(12) -0.0075(9) -0.0085(11) 0.0371(13)
O1 0.0358(7) 0.0294(7) 0.0310(6) 0.0036(5) 0.0030(5) 0.0065(5)
Co1 0.02103(11) 0.02018(11) 0.02036(11) -0.00080(10) 0.00310(7) 0.00137(10)

loop_
_atom_type_symbol
_atom_type_description
_atom_type_scat_dispersion_real
_atom_type_scat_dispersion_imag
_atom_type_scat_source
C C 0.0033 0.0016 'International Tables Vol C Tables 4.2.6.8 and 6.1.1.4'
H H 0.0000 0.0000 'International Tables Vol C Tables 4.2.6.8 and 6.1.1.4'
O O 0.0106 0.0060 'International Tables Vol C Tables 4.2.6.8 and 6.1.1.4'
Co Co 0.3494 0.9721 'International Tables Vol C Tables 4.2.6.8 and 6.1.1.4'

loop_
_geom_angle_atom_site_label_1
_geom_angle_atom_site_label_2
_geom_angle_atom_site_label_3
_geom_angle
C2 C1 Co1 70.36(10)
C2 C1 H1A 120.3(13)
Co1 C1 H1A 108.1(12)
C2 C1 H1B 118.6(12)
Co1 C1 H1B 112.9(12)
H1A C1 H1B 116.1(18)
C1 C2 C3 122.65(17)
C1 C2 Co1 69.30(9)
C3 C2 Co1 120.54(12)
C1 C2 H2 117.1(12)
C3 C2 H2 113.5(12)
Co1 C2 H2 105.1(12)
O1 C3 C2 114.70(14)
O1 C3 H3A 108.6
C2 C3 H3A 108.6
O1 C3 H3B 108.6
C2 C3 H3B 108.6
H3A C3 H3B 107.6
O1 C4 C5 115.38(15)
O1 C4 H4A 108.4
C5 C4 H4A 108.4
O1 C4 H4B 108.4
C5 C4 H4B 108.4
H4A C4 H4B 107.5
C6 C5 C4 123.22(18)
C6 C5 Co1 69.38(10)
C4 C5 Co1 120.41(13)
C6 C5 H5 121.2(13)
C4 C5 H5 109.1(13)
Co1 C5 H5 107.0(12)
C5 C6 Co1 70.18(10)
C5 C6 H6A 120.6(11)
Co1 C6 H6A 115.7(12)
C5 C6 H6B 119.9(12)
Co1 C6 H6B 110.6(12)
H6A C6 H6B 112.4(17)
C11 C7 C8 108.69(17)
C11 C7 Co1 71.39(11)
C8 C7 Co1 71.20(10)
C11 C7 H7 125.7
C8 C7 H7 125.7
Co1 C7 H7 123.4
C7 C8 C9 106.69(16)
C7 C8 Co1 69.94(10)
C9 C8 Co1 69.62(10)
C7 C8 H8 126.7
C9 C8 H8 126.7
Co1 C8 H8 125.4
C10 C9 C8 109.12(17)
C10 C9 Co1 71.46(11)
C8 C9 Co1 71.41(11)
C10 C9 H9 125.4
C8 C9 H9 125.4
Co1 C9 H9 123.3
C11 C10 C9 107.24(17)
C11 C10 Co1 70.85(12)
C9 C10 Co1 69.58(11)
C11 C10 H10 126.4
C9 C10 H10 126.4
Co1 C10 H10 124.8
C10 C11 C7 108.23(17)
C10 C11 Co1 70.64(11)
C7 C11 Co1 69.82(11)
C10 C11 H11 125.9
C7 C11 H11 125.9
Co1 C11 H11 125.2
C4 O1 C3 111.26(14)
C6 Co1 C1 89.52(9)
C6 Co1 C5 40.43(7)
C1 Co1 C5 105.06(8)
C6 Co1 C2 106.16(8)
C1 Co1 C2 40.34(7)
C5 Co1 C2 94.10(7)
C6 Co1 C9 93.62(8)
C1 Co1 C9 146.17(8)
C5 Co1 C9 98.90(8)
C2 Co1 C9 159.92(8)
C6 Co1 C7 144.30(8)
C1 Co1 C7 93.85(9)
C5 Co1 C7 160.96(8)
C2 Co1 C7 99.07(8)
C9 Co1 C7 64.98(8)
C6 Co1 C8 106.75(7)
C1 Co1 C8 108.20(8)
C5 Co1 C8 132.27(7)
C2 Co1 C8 133.12(7)
C9 Co1 C8 38.98(5)
C7 Co1 C8 38.87(5)
C6 Co1 C10 116.41(9)
C1 Co1 C10 154.05(9)
C5 Co1 C10 96.12(8)
C2 Co1 C10 124.56(8)
C9 Co1 C10 38.96(5)
C7 Co1 C10 65.05(9)
C8 Co1 C10 65.43(8)
C6 Co1 C11 154.85(9)
C1 Co1 C11 115.54(9)
C5 Co1 C11 126.54(8)
C2 Co1 C11 95.21(8)
C9 Co1 C11 64.73(8)
C7 Co1 C11 38.78(5)
C8 Co1 C11 65.07(8)
C10 Co1 C11 38.51(5)

loop_
_geom_bond_atom_site_label_1
_geom_bond_atom_site_label_2
_geom_bond_distance
C1 C2 1.396(3)
C1 Co1 2.0177(17)
C1 H1A 0.92(2)
C1 H1B 0.93(2)
C2 C3 1.497(2)
C2 Co1 2.0316(16)
C2 H2 0.93(2)
C3 O1 1.417(2)
C3 H3A 0.9900
C3 H3B 0.9900
C4 O1 1.414(2)
C4 C5 1.505(3)
C4 H4A 0.9900
C4 H4B 0.9900
C5 C6 1.397(3)
C5 Co1 2.0261(17)
C5 H5 0.92(2)
C6 Co1 2.0157(17)
C6 H6A 0.97(2)
C6 H6B 0.98(2)
C7 C11 1.3841(17)
C7 C8 1.3856(16)
C7 Co1 2.0741(19)
C7 H7 0.9500
C8 C9 1.3872(17)
C8 Co1 2.0904(18)
C8 H8 0.9500
C9 C10 1.3870(17)
C9 Co1 2.0674(19)
C9 H9 0.9500
C10 C11 1.3804(17)
C10 Co1 2.091(2)
C10 H10 0.9500
C11 Co1 2.0942(19)
C11 H11 0.9500

loop_
_geom_torsion_atom_site_label_1
_geom_torsion_atom_site_label_2
_geom_torsion_atom_site_label_3
_geom_torsion_atom_site_label_4
_geom_torsion
Co1 C1 C2 C3 113.76(16)
C1 C2 C3 O1 -43.8(2)
Co1 C2 C3 O1 39.9(2)
O1 C4 C5 C6 45.9(2)
O1 C4 C5 Co1 -38.1(2)
C4 C5 C6 Co1 -113.58(17)
C11 C7 C8 C9 -1.7(2)
Co1 C7 C8 C9 60.22(13)
C11 C7 C8 Co1 -61.90(14)
C7 C8 C9 C10 1.4(2)
Co1 C8 C9 C10 61.86(14)
C7 C8 C9 Co1 -60.43(13)
C8 C9 C10 C11 -0.6(2)
Co1 C9 C10 C11 61.19(14)
C8 C9 C10 Co1 -61.82(14)
C9 C10 C11 C7 -0.4(2)
Co1 C10 C11 C7 59.95(14)
C9 C10 C11 Co1 -60.37(14)
C8 C7 C11 C10 1.3(2)
Co1 C7 C11 C10 -60.46(14)
C8 C7 C11 Co1 61.78(14)
C5 C4 O1 C3 73.87(19)
C2 C3 O1 C4 -74.73(19)
C5 C6 Co1 C1 114.24(12)
C5 C6 Co1 C2 76.99(12)
C5 C6 Co1 C9 -99.48(12)
C5 C6 Co1 C7 -149.82(14)
C5 C6 Co1 C8 -136.88(11)
C5 C6 Co1 C10 -66.47(13)
C5 C6 Co1 C11 -70.1(2)
C2 C1 Co1 C6 -116.08(12)
C2 C1 Co1 C5 -78.32(12)
C2 C1 Co1 C9 148.12(14)
C2 C1 Co1 C7 99.49(12)
C2 C1 Co1 C8 136.42(11)
C2 C1 Co1 C10 65.4(2)
C2 C1 Co1 C11 65.97(13)
C4 C5 Co1 C6 117.2(2)
C6 C5 Co1 C1 -70.78(12)
C4 C5 Co1 C1 46.47(17)
C6 C5 Co1 C2 -110.24(12)
C4 C5 Co1 C2 7.01(16)
C6 C5 Co1 C9 85.11(12)
C4 C5 Co1 C9 -157.64(15)
C6 C5 Co1 C7 115.9(2)
C4 C5 Co1 C7 -126.8(2)
C6 C5 Co1 C8 62.20(15)
C4 C5 Co1 C8 179.45(13)
C6 C5 Co1 C10 124.33(12)
C4 C5 Co1 C10 -118.43(16)
C6 C5 Co1 C11 150.17(12)
C4 C5 Co1 C11 -92.58(17)
C1 C2 Co1 C6 69.24(13)
C3 C2 Co1 C6 -47.30(16)
C3 C2 Co1 C1 -116.54(19)
C1 C2 Co1 C5 108.55(12)
C3 C2 Co1 C5 -7.99(16)
C1 C2 Co1 C9 -121.1(2)
C3 C2 Co1 C9 122.4(2)
C1 C2 Co1 C7 -85.24(13)
C3 C2 Co1 C7 158.22(15)
C1 C2 Co1 C8 -63.79(15)
C3 C2 Co1 C8 179.68(13)
C1 C2 Co1 C10 -151.12(13)
C3 C2 Co1 C10 92.34(17)
C1 C2 Co1 C11 -124.16(12)
C3 C2 Co1 C11 119.31(15)
C10 C9 Co1 C6 129.10(13)
C8 C9 Co1 C6 -112.39(12)
C10 C9 Co1 C1 -136.34(17)
C8 C9 Co1 C1 -17.8(2)
C10 C9 Co1 C5 88.75(13)
C8 C9 Co1 C5 -152.74(11)
C10 C9 Co1 C2 -41.0(3)
C8 C9 Co1 C2 77.5(3)
C10 C9 Co1 C7 -80.62(12)
C8 C9 Co1 C7 37.89(10)
C10 C9 Co1 C8 -118.51(17)
C8 C9 Co1 C10 118.51(17)
C10 C9 Co1 C11 -37.59(10)
C8 C9 Co1 C11 80.92(11)
C11 C7 Co1 C6 138.13(16)
C8 C7 Co1 C6 20.0(2)
C11 C7 Co1 C1 -127.31(13)
C8 C7 Co1 C1 114.54(12)
C11 C7 Co1 C5 46.2(3)
C8 C7 Co1 C5 -72.0(3)
C11 C7 Co1 C2 -87.03(13)
C8 C7 Co1 C2 154.82(12)
C11 C7 Co1 C9 80.15(12)
C8 C7 Co1 C9 -38.00(10)
C11 C7 Co1 C8 118.15(17)
C11 C7 Co1 C10 36.98(10)
C8 C7 Co1 C10 -81.17(12)
C8 C7 Co1 C11 -118.15(17)
C7 C8 Co1 C6 -167.98(12)
C9 C8 Co1 C6 74.51(13)
C7 C8 Co1 C1 -72.83(13)
C9 C8 Co1 C1 169.66(12)
C7 C8 Co1 C5 155.21(13)
C9 C8 Co1 C5 37.70(15)
C7 C8 Co1 C2 -35.14(16)
C9 C8 Co1 C2 -152.66(12)
C7 C8 Co1 C9 117.51(17)
C9 C8 Co1 C7 -117.51(17)
C7 C8 Co1 C10 80.10(12)
C9 C8 Co1 C10 -37.41(10)
C7 C8 Co1 C11 37.52(10)
C9 C8 Co1 C11 -79.99(12)
C11 C10 Co1 C6 -177.50(11)
C9 C10 Co1 C6 -59.85(14)
C11 C10 Co1 C1 0.9(2)
C9 C10 Co1 C1 118.54(19)
C11 C10 Co1 C5 145.77(12)
C9 C10 Co1 C5 -96.58(13)
C11 C10 Co1 C2 46.49(15)
C9 C10 Co1 C2 164.13(11)
C11 C10 Co1 C9 -117.64(17)
C11 C10 Co1 C7 -37.24(10)
C9 C10 Co1 C7 80.41(12)
C11 C10 Co1 C8 -80.22(12)
C9 C10 Co1 C8 37.43(10)
C9 C10 Co1 C11 117.64(17)
C10 C11 Co1 C6 5.3(2)
C7 C11 Co1 C6 -113.6(2)
C10 C11 Co1 C1 -179.57(11)
C7 C11 Co1 C1 61.59(14)
C10 C11 Co1 C5 -44.11(15)
C7 C11 Co1 C5 -162.96(12)
C10 C11 Co1 C2 -143.15(12)
C7 C11 Co1 C2 98.00(13)
C10 C11 Co1 C9 38.02(10)
C7 C11 Co1 C9 -80.83(12)
C10 C11 Co1 C7 118.85(17)
C10 C11 Co1 C8 81.25(12)
C7 C11 Co1 C8 -37.60(10)
C7 C11 Co1 C10 -118.85(17)
